data_7033671
loop_
_publ_author_name
'Vr\'ana, Jan'
'Jambor, Roman'
'R\%u\<zi\<cka, Ale\<s'
'Alonso, Mercedes'
'De Proft, Frank'
'Ly\<cka, Anton\'in'
'Dost\'al, Libor'

_publ_section_title
;
 Reactivity of bis(organoamino)phosphanes with magnesium(ii) compounds.
;
_journal_issue 10
_journal_name_full 'Dalton transactions (Cambridge, England : 2003)'
_journal_page_first 4533
_journal_page_last 4545
_journal_paper_doi 10.1039/c4dt03929g
_journal_volume 44
_journal_year 2015
_chemical_formula_moiety 'C44 H64 Mg N4 P2'
_chemical_formula_sum 'C44 H64 Mg N4 P2'
_chemical_formula_weight 735.24
_chemical_name_systematic
; 
 ? 
;
_space_group_IT_number 2
_symmetry_cell_setting triclinic
_symmetry_space_group_name_Hall '-P 1'
_symmetry_space_group_name_H-M 'P -1'
_atom_sites_solution_hydrogens geom
_atom_sites_solution_primary direct
_atom_sites_solution_secondary difmap
_audit_creation_method SHELXL-97
_audit_update_record
;
2014-12-17 deposited with the CCDC.
2015-01-16 downloaded from the CCDC.
;
_cell_angle_alpha 91.260(7)
_cell_angle_beta 103.789(6)
_cell_angle_gamma 100.707(7)
_cell_formula_units_Z 2
_cell_length_a 10.4730(8)
_cell_length_b 10.8549(8)
_cell_length_c 19.6561(15)
_cell_measurement_reflns_used 34802
_cell_measurement_temperature 150(1)
_cell_measurement_theta_max 27.5
_cell_measurement_theta_min 1
_cell_volume 2127.2(3)
_computing_cell_refinement 'COLLECT and DENZO'
_computing_data_collection 'COLLECT (Hooft, 1998) and DENZO (Otwinowski & Minor, 1997)'
_computing_data_reduction 'COLLECT and DENZO'
_computing_molecular_graphics 'PLATON (Spek, 2003)'
_computing_publication_material 'SHELXL-97 (Sheldrick, 2008)'
_computing_structure_refinement 'SHELXL-97 (Sheldrick, 1997)'
_computing_structure_solution 'SIR92 (Altomare et al., 1994)'
_diffrn_ambient_temperature 150(1)
_diffrn_detector_area_resol_mean 9.091
_diffrn_measured_fraction_theta_full 0.986
_diffrn_measured_fraction_theta_max 0.986
_diffrn_measurement_device_type 'Bruker Nonius KappaCCD area detector'
_diffrn_measurement_method '\f and \w scans to fill the Ewald sphere'
_diffrn_radiation_monochromator graphite
_diffrn_radiation_source 'fine-focus sealed tube'
_diffrn_radiation_type MoK\a
_diffrn_radiation_wavelength 0.71073
_diffrn_reflns_av_R_equivalents 0.0323
_diffrn_reflns_av_sigmaI/netI 0.0261
_diffrn_reflns_limit_h_max 13
_diffrn_reflns_limit_h_min -13
_diffrn_reflns_limit_k_max 14
_diffrn_reflns_limit_k_min -14
_diffrn_reflns_limit_l_max 25
_diffrn_reflns_limit_l_min -25
_diffrn_reflns_number 34767
_diffrn_reflns_theta_full 27.50
_diffrn_reflns_theta_max 27.50
_diffrn_reflns_theta_min 2.58
_diffrn_standards_number 0
_exptl_absorpt_coefficient_mu 0.151
_exptl_absorpt_correction_T_max 0.980
_exptl_absorpt_correction_T_min 0.947
_exptl_absorpt_correction_type integration
_exptl_absorpt_process_details
;
Gaussian integration (Coppens, 1970)
;
_exptl_crystal_colour colourless
_exptl_crystal_density_diffrn 1.148
_exptl_crystal_density_method 'not measured'
_exptl_crystal_description block
_exptl_crystal_F_000 796
_exptl_crystal_size_max 0.58
_exptl_crystal_size_mid 0.42
_exptl_crystal_size_min 0.19
_refine_diff_density_max 0.360
_refine_diff_density_min -0.296
_refine_diff_density_rms 0.046
_refine_ls_extinction_method none
_refine_ls_goodness_of_fit_ref 1.116
_refine_ls_hydrogen_treatment constr
_refine_ls_matrix_type full
_refine_ls_number_parameters 460
_refine_ls_number_reflns 9639
_refine_ls_number_restraints 0
_refine_ls_restrained_S_all 1.116
_refine_ls_R_factor_all 0.0532
_refine_ls_R_factor_gt 0.0393
_refine_ls_shift/su_max 0.001
_refine_ls_shift/su_mean 0.000
_refine_ls_structure_factor_coef Fsqd
_refine_ls_weighting_details 'calc w=1/[\s^2^(Fo^2^)+(0.0278P)^2^+1.2903P] where P=(Fo^2^+2Fc^2^)/3'
_refine_ls_weighting_scheme calc
_refine_ls_wR_factor_gt 0.0876
_refine_ls_wR_factor_ref 0.0976
_reflns_number_gt 8002
_reflns_number_total 9639
_reflns_threshold_expression >2sigma(I)
_cod_data_source_file c4dt03929g2.cif
_cod_data_source_block shelxl
_cod_depositor_comments 'Adding full bibliography for 7033670--7033677.cif.'
_cod_database_code 7033671

loop_
_symmetry_equiv_pos_as_xyz
'x, y, z'
'-x, -y, -z'

loop_
_atom_site_label
_atom_site_type_symbol
_atom_site_fract_x
_atom_site_fract_y
_atom_site_fract_z
_atom_site_U_iso_or_equiv
_atom_site_adp_type
_atom_site_occupancy
_atom_site_symmetry_multiplicity
_atom_site_calc_flag
_atom_site_refinement_flags
P2 P 0.99012(4) -0.22622(4) 0.22022(2) 0.02086(9) Uani 1 1 d .
P1 P 0.45428(4) -0.27175(4) 0.22630(2) 0.01921(9) Uani 1 1 d .
Mg1 Mg 0.71564(5) -0.26545(5) 0.21168(2) 0.01769(11) Uani 1 1 d .
N2 N 0.50498(12) -0.32121(11) 0.14795(6) 0.0180(2) Uani 1 1 d .
N1 N 0.60109(12) -0.27868(12) 0.28054(6) 0.0196(2) Uani 1 1 d .
N3 N 0.87747(12) -0.13251(11) 0.20933(6) 0.0192(2) Uani 1 1 d .
C21 C 0.44622(15) -0.26527(14) 0.08179(8) 0.0231(3) Uani 1 1 d .
H21A H 0.4800 -0.1752 0.0869 0.028 Uiso 1 1 d R
H21B H 0.3497 -0.2792 0.0750 0.028 Uiso 1 1 d R
C30 C 0.88062(14) 0.02475(14) 0.12047(8) 0.0222(3) Uani 1 1 d .
C1 C 0.45682(15) -0.10708(14) 0.20398(8) 0.0225(3) Uani 1 1 d .
N4 N 0.86230(12) -0.37030(12) 0.19087(7) 0.0212(3) Uani 1 1 d .
C29 C 0.92139(14) -0.00796(14) 0.19055(8) 0.0205(3) Uani 1 1 d .
C43 C 0.83824(16) -0.38906(15) 0.11300(8) 0.0257(3) Uani 1 1 d .
H43A H 0.8202 -0.3115 0.0927 0.031 Uiso 1 1 d R
H43B H 0.7580 -0.4532 0.0958 0.031 Uiso 1 1 d R
C35 C 0.78202(15) -0.06542(15) 0.06377(8) 0.0233(3) Uani 1 1 d .
H35 H 0.7392 -0.1347 0.0869 0.028 Uiso 1 1 d R
C23 C 1.03290(16) -0.26117(15) 0.31317(8) 0.0277(3) Uani 1 1 d .
C7 C 0.60958(15) -0.30059(15) 0.35293(8) 0.0235(3) Uani 1 1 d .
C34 C 1.00599(15) 0.08608(15) 0.24108(9) 0.0262(3) Uani 1 1 d .
C8 C 0.62750(17) -0.19990(17) 0.40330(8) 0.0295(4) Uani 1 1 d .
C31 C 0.93428(16) 0.14266(15) 0.10145(9) 0.0287(3) Uani 1 1 d .
H31 H 0.9086 0.1628 0.0551 0.034 Uiso 1 1 d R
C19 C 0.46741(15) -0.46158(13) 0.13886(8) 0.0223(3) Uani 1 1 d .
H19A H 0.5019 -0.4952 0.1833 0.027 Uiso 1 1 d R
H19B H 0.5120 -0.4903 0.1053 0.027 Uiso 1 1 d R
C22 C 0.47702(18) -0.31927(16) 0.01668(8) 0.0293(3) Uani 1 1 d .
H22A H 0.5718 -0.3158 0.0252 0.035 Uiso 1 1 d R
H22B H 0.4486 -0.2709 -0.0224 0.035 Uiso 1 1 d R
H22C H 0.4304 -0.4050 0.0063 0.035 Uiso 1 1 d R
C2 C 0.57192(17) -0.01920(15) 0.20316(9) 0.0281(3) Uani 1 1 d .
H2 H 0.6555 -0.0415 0.2162 0.034 Uiso 1 1 d R
C33 C 1.05782(17) 0.20200(15) 0.21899(10) 0.0327(4) Uani 1 1 d .
H33 H 1.1161 0.2622 0.2520 0.039 Uiso 1 1 d R
C32 C 1.02493(17) 0.22975(16) 0.14987(10) 0.0337(4) Uani 1 1 d .
H32 H 1.0634 0.3064 0.1361 0.040 Uiso 1 1 d R
C42 C 0.79235(17) -0.60448(15) 0.19580(10) 0.0326(4) Uani 1 1 d .
H42A H 0.7045 -0.5924 0.1973 0.039 Uiso 1 1 d R
H42B H 0.8140 -0.6731 0.2233 0.039 Uiso 1 1 d R
H42C H 0.7939 -0.6231 0.1481 0.039 Uiso 1 1 d R
C6 C 0.33366(17) -0.06947(17) 0.18657(8) 0.0301(4) Uani 1 1 d .
H6 H 0.2561 -0.1266 0.1875 0.036 Uiso 1 1 d R
C20 C 0.31806(17) -0.51677(16) 0.11400(10) 0.0335(4) Uani 1 1 d .
H20A H 0.2709 -0.4820 0.1436 0.040 Uiso 1 1 d R
H20B H 0.3037 -0.6064 0.1163 0.040 Uiso 1 1 d R
H20C H 0.2854 -0.4968 0.0665 0.040 Uiso 1 1 d R
C36 C 0.85342(17) -0.12159(17) 0.01479(9) 0.0312(4) Uani 1 1 d .
H36A H 0.8866 -0.0576 -0.0131 0.037 Uiso 1 1 d R
H36B H 0.7915 -0.1884 -0.0154 0.037 Uiso 1 1 d R
H36C H 0.9270 -0.1541 0.0423 0.037 Uiso 1 1 d R
C12 C 0.60855(17) -0.42307(16) 0.37645(8) 0.0295(4) Uani 1 1 d .
C4 C 0.4398(2) 0.13669(18) 0.16618(10) 0.0443(5) Uani 1 1 d .
H4 H 0.4343 0.2178 0.1533 0.053 Uiso 1 1 d R
C38 C 1.04326(17) 0.06464(17) 0.31830(9) 0.0328(4) Uani 1 1 d .
H38 H 0.9839 -0.0120 0.3260 0.039 Uiso 1 1 d R
C3 C 0.5628(2) 0.10105(16) 0.18343(10) 0.0381(4) Uani 1 1 d .
H3 H 0.6398 0.1581 0.1815 0.046 Uiso 1 1 d R
C24 C 1.15290(19) -0.30299(19) 0.33715(11) 0.0402(4) Uani 1 1 d .
H24 H 1.2087 -0.3076 0.3072 0.048 Uiso 1 1 d R
C13 C 0.63409(19) -0.06566(17) 0.38333(9) 0.0345(4) Uani 1 1 d .
H13 H 0.6516 -0.0617 0.3365 0.041 Uiso 1 1 d R
C41 C 0.89444(16) -0.48559(15) 0.22546(9) 0.0276(3) Uani 1 1 d .
H41A H 0.9007 -0.4738 0.2753 0.033 Uiso 1 1 d R
H41B H 0.9816 -0.4964 0.2202 0.033 Uiso 1 1 d R
C37 C 0.67144(17) -0.00372(18) 0.02114(9) 0.0325(4) Uani 1 1 d .
H37A H 0.6303 0.0346 0.0525 0.039 Uiso 1 1 d R
H37B H 0.6052 -0.0664 -0.0099 0.039 Uiso 1 1 d R
H37C H 0.7094 0.0592 -0.0058 0.039 Uiso 1 1 d R
C44 C 0.95144(19) -0.42680(19) 0.08594(10) 0.0371(4) Uani 1 1 d .
H44A H 1.0341 -0.3695 0.1066 0.044 Uiso 1 1 d R
H44B H 0.9315 -0.4244 0.0358 0.044 Uiso 1 1 d R
H44C H 0.9599 -0.5104 0.0985 0.044 Uiso 1 1 d R
C11 C 0.6216(2) -0.44205(19) 0.44738(9) 0.0418(5) Uani 1 1 d .
H11 H 0.6213 -0.5227 0.4624 0.050 Uiso 1 1 d R
C16 C 0.5882(2) -0.53659(16) 0.32579(9) 0.0337(4) Uani 1 1 d .
H16 H 0.6172 -0.5063 0.2842 0.040 Uiso 1 1 d R
C28 C 0.95220(18) -0.25251(18) 0.35930(9) 0.0339(4) Uani 1 1 d .
H28 H 0.8738 -0.2216 0.3444 0.041 Uiso 1 1 d R
C15 C 0.7476(2) 0.0270(2) 0.43330(12) 0.0523(6) Uani 1 1 d .
H15A H 0.7292 0.0306 0.4788 0.063 Uiso 1 1 d R
H15B H 0.7537 0.1089 0.4154 0.063 Uiso 1 1 d R
H15C H 0.8309 -0.0004 0.4370 0.063 Uiso 1 1 d R
C5 C 0.3252(2) 0.0524(2) 0.16811(9) 0.0417(5) Uani 1 1 d .
H5 H 0.2424 0.0765 0.1571 0.050 Uiso 1 1 d R
C39 C 1.18772(19) 0.0444(2) 0.34108(10) 0.0429(5) Uani 1 1 d .
H39A H 1.1994 -0.0223 0.3117 0.052 Uiso 1 1 d R
H39B H 1.2061 0.0225 0.3890 0.052 Uiso 1 1 d R
H39C H 1.2483 0.1203 0.3370 0.052 Uiso 1 1 d R
C9 C 0.6384(2) -0.2241(2) 0.47350(9) 0.0420(5) Uani 1 1 d .
H9 H 0.6477 -0.1577 0.5061 0.050 Uiso 1 1 d R
C17 C 0.4392(2) -0.59522(19) 0.30158(10) 0.0473(5) Uani 1 1 d .
H17A H 0.4068 -0.6250 0.3412 0.057 Uiso 1 1 d R
H17B H 0.4265 -0.6643 0.2677 0.057 Uiso 1 1 d R
H17C H 0.3906 -0.5332 0.2806 0.057 Uiso 1 1 d R
C10 C 0.6356(2) -0.3433(2) 0.49583(10) 0.0487(5) Uani 1 1 d .
H10 H 0.6429 -0.3575 0.5430 0.058 Uiso 1 1 d R
C40 C 1.0241(2) 0.1733(2) 0.36394(12) 0.0529(6) Uani 1 1 d .
H40A H 1.0861 0.2483 0.3599 0.064 Uiso 1 1 d R
H40B H 1.0403 0.1525 0.4121 0.064 Uiso 1 1 d R
H40C H 0.9341 0.1870 0.3484 0.064 Uiso 1 1 d R
C25 C 1.1890(2) -0.3382(2) 0.40531(13) 0.0598(6) Uani 1 1 d .
H25 H 1.2692 -0.3657 0.4211 0.072 Uiso 1 1 d R
C14 C 0.5015(2) -0.0255(2) 0.37897(13) 0.0554(6) Uani 1 1 d .
H14A H 0.4310 -0.0833 0.3471 0.067 Uiso 1 1 d R
H14B H 0.5061 0.0573 0.3623 0.067 Uiso 1 1 d R
H14C H 0.4836 -0.0248 0.4246 0.067 Uiso 1 1 d R
C27 C 0.9877(2) -0.2894(2) 0.42725(10) 0.0513(5) Uani 1 1 d .
H27 H 0.9322 -0.2856 0.4575 0.062 Uiso 1 1 d R
C18 C 0.6701(3) -0.6349(2) 0.35490(12) 0.0600(7) Uani 1 1 d .
H18A H 0.7630 -0.5952 0.3700 0.072 Uiso 1 1 d R
H18B H 0.6589 -0.6999 0.3189 0.072 Uiso 1 1 d R
H18C H 0.6404 -0.6707 0.3940 0.072 Uiso 1 1 d R
C26 C 1.1068(3) -0.3323(3) 0.44980(12) 0.0661(7) Uani 1 1 d .
H26 H 1.1311 -0.3572 0.4953 0.079 Uiso 1 1 d R

loop_
_atom_site_aniso_label
_atom_site_aniso_U_11
_atom_site_aniso_U_22
_atom_site_aniso_U_33
_atom_site_aniso_U_23
_atom_site_aniso_U_13
_atom_site_aniso_U_12
P2 0.01364(17) 0.02363(19) 0.0250(2) 0.00356(14) 0.00417(14) 0.00354(14)
P1 0.01564(17) 0.01980(18) 0.02276(19) 0.00039(14) 0.00728(14) 0.00178(14)
Mg1 0.0143(2) 0.0202(2) 0.0181(2) -0.00030(18) 0.00454(17) 0.00160(18)
N2 0.0170(6) 0.0175(6) 0.0184(6) -0.0010(4) 0.0031(4) 0.0021(5)
N1 0.0190(6) 0.0224(6) 0.0177(6) 0.0006(5) 0.0062(5) 0.0030(5)
N3 0.0150(6) 0.0198(6) 0.0222(6) 0.0018(5) 0.0045(5) 0.0022(5)
C21 0.0231(7) 0.0232(7) 0.0208(7) 0.0008(6) 0.0015(6) 0.0046(6)
C30 0.0167(7) 0.0223(7) 0.0303(8) 0.0039(6) 0.0095(6) 0.0057(6)
C1 0.0254(8) 0.0225(7) 0.0221(7) -0.0009(6) 0.0091(6) 0.0068(6)
N4 0.0193(6) 0.0204(6) 0.0243(6) 0.0022(5) 0.0050(5) 0.0055(5)
C29 0.0145(6) 0.0201(7) 0.0280(8) 0.0011(6) 0.0071(5) 0.0033(5)
C43 0.0260(8) 0.0262(8) 0.0260(8) -0.0018(6) 0.0058(6) 0.0089(6)
C35 0.0210(7) 0.0269(8) 0.0230(7) 0.0062(6) 0.0067(6) 0.0047(6)
C23 0.0213(8) 0.0284(8) 0.0273(8) 0.0043(6) -0.0020(6) -0.0002(6)
C7 0.0203(7) 0.0303(8) 0.0192(7) 0.0005(6) 0.0072(6) 0.0001(6)
C34 0.0175(7) 0.0250(8) 0.0350(9) -0.0033(6) 0.0056(6) 0.0032(6)
C8 0.0266(8) 0.0362(9) 0.0228(8) -0.0048(7) 0.0078(6) -0.0022(7)
C31 0.0257(8) 0.0255(8) 0.0402(9) 0.0107(7) 0.0140(7) 0.0097(6)
C19 0.0229(7) 0.0175(7) 0.0244(7) -0.0012(6) 0.0027(6) 0.0030(6)
C22 0.0364(9) 0.0294(8) 0.0199(8) -0.0008(6) 0.0030(6) 0.0063(7)
C2 0.0317(9) 0.0214(8) 0.0307(8) -0.0032(6) 0.0090(7) 0.0033(6)
C33 0.0228(8) 0.0201(8) 0.0533(11) -0.0058(7) 0.0085(7) 0.0014(6)
C32 0.0260(8) 0.0200(8) 0.0595(12) 0.0080(7) 0.0179(8) 0.0054(6)
C42 0.0291(9) 0.0221(8) 0.0482(11) 0.0043(7) 0.0113(7) 0.0067(7)
C6 0.0307(9) 0.0411(10) 0.0240(8) 0.0028(7) 0.0107(6) 0.0157(7)
C20 0.0265(8) 0.0232(8) 0.0430(10) -0.0025(7) 0.0007(7) -0.0037(7)
C36 0.0299(9) 0.0346(9) 0.0315(9) 0.0029(7) 0.0134(7) 0.0045(7)
C12 0.0330(9) 0.0331(9) 0.0201(8) 0.0029(6) 0.0082(6) -0.0013(7)
C4 0.0813(16) 0.0274(9) 0.0309(10) 0.0044(7) 0.0150(9) 0.0258(10)
C38 0.0278(8) 0.0334(9) 0.0316(9) -0.0087(7) 0.0030(7) -0.0010(7)
C3 0.0574(12) 0.0205(8) 0.0343(10) -0.0035(7) 0.0139(8) -0.0006(8)
C24 0.0281(9) 0.0427(11) 0.0431(11) 0.0075(8) -0.0045(8) 0.0073(8)
C13 0.0418(10) 0.0326(9) 0.0280(9) -0.0074(7) 0.0081(7) 0.0060(8)
C41 0.0239(8) 0.0228(8) 0.0367(9) 0.0069(6) 0.0061(6) 0.0069(6)
C37 0.0273(8) 0.0412(10) 0.0300(9) 0.0104(7) 0.0053(7) 0.0108(7)
C44 0.0400(10) 0.0423(10) 0.0360(10) -0.0008(8) 0.0165(8) 0.0172(8)
C11 0.0535(12) 0.0410(11) 0.0243(9) 0.0078(7) 0.0084(8) -0.0062(9)
C16 0.0520(11) 0.0268(8) 0.0230(8) 0.0061(6) 0.0112(7) 0.0062(8)
C28 0.0292(9) 0.0403(10) 0.0253(8) 0.0019(7) 0.0000(7) -0.0013(7)
C15 0.0602(14) 0.0364(11) 0.0482(13) -0.0071(9) 0.0002(10) -0.0022(10)
C5 0.0571(12) 0.0498(12) 0.0292(9) 0.0057(8) 0.0115(8) 0.0372(10)
C39 0.0322(10) 0.0487(12) 0.0385(11) -0.0043(9) -0.0045(8) 0.0023(8)
C9 0.0495(11) 0.0476(11) 0.0228(9) -0.0098(8) 0.0120(8) -0.0088(9)
C17 0.0658(14) 0.0380(11) 0.0311(10) -0.0052(8) 0.0170(9) -0.0132(10)
C10 0.0620(14) 0.0564(13) 0.0182(9) 0.0009(8) 0.0106(8) -0.0124(10)
C40 0.0566(14) 0.0521(13) 0.0466(12) -0.0189(10) 0.0144(10) 0.0026(11)
C25 0.0488(13) 0.0705(16) 0.0501(14) 0.0172(12) -0.0143(10) 0.0196(12)
C14 0.0526(13) 0.0624(15) 0.0550(14) -0.0082(11) 0.0125(10) 0.0233(11)
C27 0.0572(13) 0.0616(14) 0.0264(10) 0.0048(9) 0.0033(9) -0.0011(11)
C18 0.101(2) 0.0448(12) 0.0400(12) 0.0157(10) 0.0163(12) 0.0296(13)
C26 0.0718(17) 0.0789(18) 0.0329(12) 0.0190(11) -0.0134(11) 0.0101(14)

loop_
_atom_type_symbol
_atom_type_description
_atom_type_scat_dispersion_real
_atom_type_scat_dispersion_imag
_atom_type_scat_source
C C 0.0033 0.0016 'International Tables Vol C Tables 4.2.6.8 and 6.1.1.4'
H H 0.0000 0.0000 'International Tables Vol C Tables 4.2.6.8 and 6.1.1.4'
N N 0.0061 0.0033 'International Tables Vol C Tables 4.2.6.8 and 6.1.1.4'
P P 0.1023 0.0942 'International Tables Vol C Tables 4.2.6.8 and 6.1.1.4'
Mg Mg 0.0486 0.0363 'International Tables Vol C Tables 4.2.6.8 and 6.1.1.4'

loop_
_exptl_crystal_face_index_h
_exptl_crystal_face_index_k
_exptl_crystal_face_index_l
_exptl_crystal_face_perp_dist
0 0 -1 0.267
0 0 1 0.249
0 -1 1 0.051
0 1 -1 0.096
-1 0 0 0.114
1 0 -1 0.168
1 0 1 0.243
0 1 1 0.244
0 -1 -1 0.236

loop_
_geom_angle_atom_site_label_1
_geom_angle_atom_site_label_2
_geom_angle_atom_site_label_3
_geom_angle
N3 P2 N4 93.78(6)
N3 P2 C23 108.52(7)
N4 P2 C23 95.46(7)
N3 P2 Mg1 45.93(4)
N4 P2 Mg1 51.30(4)
C23 P2 Mg1 93.51(5)
N1 P1 N2 93.46(6)
N1 P1 C1 108.20(7)
N2 P1 C1 95.44(6)
N1 P1 Mg1 44.69(4)
N2 P1 Mg1 52.32(4)
C1 P1 Mg1 93.19(5)
N1 Mg1 N3 128.83(5)
N1 Mg1 N4 133.88(5)
N3 Mg1 N4 75.27(5)
N1 Mg1 N2 74.23(5)
N3 Mg1 N2 136.25(5)
N4 Mg1 N2 117.95(5)
N1 Mg1 P2 135.75(4)
N3 Mg1 P2 36.54(4)
N4 Mg1 P2 41.21(3)
N2 Mg1 P2 149.49(4)
N1 Mg1 P1 35.78(4)
N3 Mg1 P1 136.98(4)
N4 Mg1 P1 147.62(4)
N2 Mg1 P1 40.97(3)
P2 Mg1 P1 168.80(2)
C21 N2 C19 110.14(11)
C21 N2 P1 115.20(9)
C19 N2 P1 107.28(9)
C21 N2 Mg1 125.50(9)
C19 N2 Mg1 109.09(9)
P1 N2 Mg1 86.71(5)
C7 N1 P1 120.35(10)
C7 N1 Mg1 139.85(10)
P1 N1 Mg1 99.53(6)
C29 N3 P2 116.12(9)
C29 N3 Mg1 144.85(10)
P2 N3 Mg1 97.53(6)
N2 C21 C22 113.83(12)
N2 C21 H21A 108.8
C22 C21 H21A 108.9
N2 C21 H21B 108.7
C22 C21 H21B 108.7
H21A C21 H21B 107.7
C31 C30 C29 119.82(15)
C31 C30 C35 117.86(14)
C29 C30 C35 122.30(13)
C6 C1 C2 118.34(15)
C6 C1 P1 116.73(12)
C2 C1 P1 124.93(12)
C41 N4 C43 110.81(12)
C41 N4 P2 115.26(10)
C43 N4 P2 107.73(10)
C41 N4 Mg1 125.34(10)
C43 N4 Mg1 107.36(9)
P2 N4 Mg1 87.50(5)
C30 C29 C34 118.11(14)
C30 C29 N3 120.45(13)
C34 C29 N3 121.43(14)
N4 C43 C44 116.27(13)
N4 C43 H43A 108.2
C44 C43 H43A 108.1
N4 C43 H43B 108.3
C44 C43 H43B 108.3
H43A C43 H43B 107.3
C30 C35 C37 112.22(13)
C30 C35 C36 111.31(13)
C37 C35 C36 110.10(13)
C30 C35 H35 107.6
C37 C35 H35 107.7
C36 C35 H35 107.7
C28 C23 C24 118.93(16)
C28 C23 P2 124.49(13)
C24 C23 P2 116.54(14)
C8 C7 C12 118.30(14)
C8 C7 N1 120.99(14)
C12 C7 N1 120.60(14)
C33 C34 C29 119.30(16)
C33 C34 C38 118.58(15)
C29 C34 C38 122.11(15)
C9 C8 C7 119.56(17)
C9 C8 C13 118.46(16)
C7 C8 C13 121.97(15)
C32 C31 C30 121.39(16)
C32 C31 H31 119.3
C30 C31 H31 119.3
N2 C19 C20 115.96(13)
N2 C19 H19A 108.4
C20 C19 H19A 108.3
N2 C19 H19B 108.2
C20 C19 H19B 108.3
H19A C19 H19B 107.4
C21 C22 H22A 109.3
C21 C22 H22B 109.5
H22A C22 H22B 109.5
C21 C22 H22C 109.6
H22A C22 H22C 109.5
H22B C22 H22C 109.5
C3 C2 C1 120.51(17)
C3 C2 H2 119.7
C1 C2 H2 119.7
C32 C33 C34 121.86(16)
C32 C33 H33 119.1
C34 C33 H33 119.1
C33 C32 C31 119.10(16)
C33 C32 H32 120.3
C31 C32 H32 120.6
C41 C42 H42A 109.4
C41 C42 H42B 109.4
H42A C42 H42B 109.5
C41 C42 H42C 109.6
H42A C42 H42C 109.5
H42B C42 H42C 109.5
C5 C6 C1 120.94(17)
C5 C6 H6 119.7
C1 C6 H6 119.4
C19 C20 H20A 109.5
C19 C20 H20B 109.4
H20A C20 H20B 109.5
C19 C20 H20C 109.5
H20A C20 H20C 109.5
H20B C20 H20C 109.5
C35 C36 H36A 109.6
C35 C36 H36B 109.5
H36A C36 H36B 109.5
C35 C36 H36C 109.4
H36A C36 H36C 109.5
H36B C36 H36C 109.5
C11 C12 C7 119.88(16)
C11 C12 C16 118.38(16)
C7 C12 C16 121.70(14)
C5 C4 C3 120.12(17)
C5 C4 H4 119.9
C3 C4 H4 120.0
C34 C38 C39 110.89(15)
C34 C38 C40 112.00(17)
C39 C38 C40 110.15(16)
C34 C38 H38 107.9
C39 C38 H38 107.9
C40 C38 H38 107.9
C4 C3 C2 120.36(18)
C4 C3 H3 119.8
C2 C3 H3 119.9
C25 C24 C23 120.3(2)
C25 C24 H24 119.8
C23 C24 H24 119.9
C8 C13 C14 111.02(17)
C8 C13 C15 112.88(16)
C14 C13 C15 109.94(17)
C8 C13 H13 107.6
C14 C13 H13 107.7
C15 C13 H13 107.4
N4 C41 C42 113.80(13)
N4 C41 H41A 109.0
C42 C41 H41A 108.9
N4 C41 H41B 108.7
C42 C41 H41B 108.7
H41A C41 H41B 107.7
C35 C37 H37A 109.4
C35 C37 H37B 109.4
H37A C37 H37B 109.5
C35 C37 H37C 109.6
H37A C37 H37C 109.5
H37B C37 H37C 109.5
C43 C44 H44A 109.6
C43 C44 H44B 109.4
H44A C44 H44B 109.5
C43 C44 H44C 109.4
H44A C44 H44C 109.5
H44B C44 H44C 109.5
C10 C11 C12 121.25(19)
C10 C11 H11 119.5
C12 C11 H11 119.3
C12 C16 C17 109.84(16)
C12 C16 C18 113.95(16)
C17 C16 C18 110.92(18)
C12 C16 H16 107.3
C17 C16 H16 107.1
C18 C16 H16 107.4
C27 C28 C23 120.65(19)
C27 C28 H28 119.8
C23 C28 H28 119.6
C13 C15 H15A 109.4
C13 C15 H15B 109.5
H15A C15 H15B 109.5
C13 C15 H15C 109.6
H15A C15 H15C 109.5
H15B C15 H15C 109.5
C4 C5 C6 119.69(18)
C4 C5 H5 120.3
C6 C5 H5 120.0
C38 C39 H39A 109.6
C38 C39 H39B 109.3
H39A C39 H39B 109.5
C38 C39 H39C 109.4
H39A C39 H39C 109.5
H39B C39 H39C 109.5
C10 C9 C8 121.81(18)
C10 C9 H9 119.1
C8 C9 H9 119.1
C16 C17 H17A 109.5
C16 C17 H17B 109.5
H17A C17 H17B 109.5
C16 C17 H17C 109.4
H17A C17 H17C 109.5
H17B C17 H17C 109.5
C9 C10 C11 119.16(17)
C9 C10 H10 120.5
C11 C10 H10 120.4
C38 C40 H40A 109.4
C38 C40 H40B 109.4
H40A C40 H40B 109.5
C38 C40 H40C 109.6
H40A C40 H40C 109.5
H40B C40 H40C 109.5
C26 C25 C24 120.2(2)
C26 C25 H25 119.8
C24 C25 H25 119.9
C13 C14 H14A 109.5
C13 C14 H14B 109.2
H14A C14 H14B 109.5
C13 C14 H14C 109.7
H14A C14 H14C 109.5
H14B C14 H14C 109.5
C28 C27 C26 119.5(2)
C28 C27 H27 120.3
C26 C27 H27 120.2
C16 C18 H18A 109.0
C16 C18 H18B 109.6
H18A C18 H18B 109.5
C16 C18 H18C 109.8
H18A C18 H18C 109.5
H18B C18 H18C 109.5
C25 C26 C27 120.4(2)
C25 C26 H26 119.7
C27 C26 H26 119.9

loop_
_geom_bond_atom_site_label_1
_geom_bond_atom_site_label_2
_geom_bond_distance
P2 N3 1.6756(13)
P2 N4 1.8398(13)
P2 C23 1.8401(16)
P2 Mg1 2.7902(6)
P1 N1 1.6648(13)
P1 N2 1.8442(12)
P1 C1 1.8468(16)
P1 Mg1 2.8081(6)
Mg1 N1 2.0025(13)
Mg1 N3 2.0221(13)
Mg1 N4 2.1796(13)
Mg1 N2 2.2262(13)
N2 C21 1.4936(18)
N2 C19 1.4967(18)
N1 C7 1.4322(19)
N3 C29 1.4309(19)
C21 C22 1.523(2)
C21 H21A 0.9700
C21 H21B 0.9701
C30 C31 1.396(2)
C30 C29 1.415(2)
C30 C35 1.515(2)
C1 C6 1.392(2)
C1 C2 1.395(2)
N4 C41 1.4922(19)
N4 C43 1.4938(19)
C29 C34 1.419(2)
C43 C44 1.526(2)
C43 H43A 0.9700
C43 H43B 0.9700
C35 C37 1.530(2)
C35 C36 1.531(2)
C35 H35 0.9799
C23 C28 1.391(2)
C23 C24 1.395(2)
C7 C8 1.413(2)
C7 C12 1.416(2)
C34 C33 1.396(2)
C34 C38 1.509(2)
C8 C9 1.392(2)
C8 C13 1.511(3)
C31 C32 1.377(3)
C31 H31 0.9300
C19 C20 1.523(2)
C19 H19A 0.9699
C19 H19B 0.9700
C22 H22A 0.9600
C22 H22B 0.9601
C22 H22C 0.9601
C2 C3 1.384(2)
C2 H2 0.9300
C33 C32 1.374(3)
C33 H33 0.9300
C32 H32 0.9299
C42 C41 1.518(2)
C42 H42A 0.9601
C42 H42B 0.9601
C42 H42C 0.9600
C6 C5 1.392(3)
C6 H6 0.9300
C20 H20A 0.9600
C20 H20B 0.9600
C20 H20C 0.9599
C36 H36A 0.9600
C36 H36B 0.9600
C36 H36C 0.9600
C12 C11 1.392(2)
C12 C16 1.518(2)
C4 C5 1.376(3)
C4 C3 1.381(3)
C4 H4 0.9300
C38 C39 1.531(3)
C38 C40 1.537(3)
C38 H38 0.9800
C3 H3 0.9300
C24 C25 1.385(3)
C24 H24 0.9300
C13 C14 1.515(3)
C13 C15 1.531(3)
C13 H13 0.9800
C41 H41A 0.9700
C41 H41B 0.9699
C37 H37A 0.9600
C37 H37B 0.9600
C37 H37C 0.9600
C44 H44A 0.9601
C44 H44B 0.9599
C44 H44C 0.9600
C11 C10 1.381(3)
C11 H11 0.9300
C16 C17 1.527(3)
C16 C18 1.527(3)
C16 H16 0.9799
C28 C27 1.387(3)
C28 H28 0.9299
C15 H15A 0.9600
C15 H15B 0.9600
C15 H15C 0.9600
C5 H5 0.9300
C39 H39A 0.9600
C39 H39B 0.9601
C39 H39C 0.9600
C9 C10 1.373(3)
C9 H9 0.9301
C17 H17A 0.9601
C17 H17B 0.9600
C17 H17C 0.9600
C10 H10 0.9301
C40 H40A 0.9600
C40 H40B 0.9600
C40 H40C 0.9600
C25 C26 1.374(4)
C25 H25 0.9299
C14 H14A 0.9600
C14 H14B 0.9600
C14 H14C 0.9600
C27 C26 1.389(4)
C27 H27 0.9301
C18 H18A 0.9600
C18 H18B 0.9600
C18 H18C 0.9601
C26 H26 0.9300
